data_2217818
loop_
_publ_author_name
'Wang, Guo-wei'
'Wu, Wen-yuan'
'Zhuang, Ling-hua'
'Wang, Jin-tang'

_publ_section_title
;
 1,4-Bis(benzyloxy)-2-<i>tert</i>-butylbenzene
;
_journal_coeditor_code RK2077
_journal_issue 3
_journal_name_full 'Acta Crystallographica Section E'
_journal_page_first o620
_journal_paper_doi 10.1107/S1600536808003383
_journal_volume 64
_journal_year 2008
_chemical_formula_iupac 'C24 H26 O2'
_chemical_formula_moiety 'C24 H26 O2'
_chemical_formula_sum 'C24 H26 O2'
_chemical_formula_weight 346.45
_chemical_name_systematic
;
1,4-Bis(benzyloxy)-2-tert-butylbenzene
;
_space_group_IT_number 14
_symmetry_cell_setting monoclinic
_symmetry_space_group_name_Hall '-P 2ybc'
_symmetry_space_group_name_H-M 'P 1 21/c 1'
_atom_sites_solution_hydrogens geom
_atom_sites_solution_primary direct
_atom_sites_solution_secondary difmap
_cell_angle_alpha 90.00
_cell_angle_beta 93.21(3)
_cell_angle_gamma 90.00
_cell_formula_units_Z 4
_cell_length_a 6.5570(13)
_cell_length_b 23.772(5)
_cell_length_c 12.924(3)
_cell_measurement_reflns_used 25
_cell_measurement_temperature 293(2)
_cell_measurement_theta_max 13
_cell_measurement_theta_min 9
_cell_volume 2011.3(7)
_computing_cell_refinement 'CAD-4 Software (Enraf--Nonius, 1989)'
_computing_data_collection 'CAD-4 Software (Enraf--Nonius, 1989)'
_computing_data_reduction 'XCAD4 (Harms & Wocadlo, 1995)'
_computing_molecular_graphics 'SHELXTL (Sheldrick, 2008)'
_computing_publication_material 'SHELXTL (Sheldrick, 2008)'
_computing_structure_refinement 'SHELXL97 (Sheldrick, 2008)'
_computing_structure_solution 'SHELXS97 (Sheldrick, 2008)'
_diffrn_ambient_temperature 293(2)
_diffrn_measured_fraction_theta_full 0.998
_diffrn_measured_fraction_theta_max 0.998
_diffrn_measurement_device_type 'Enraf--Nonius CAD-4'
_diffrn_measurement_method \w/2\q
_diffrn_radiation_monochromator graphite
_diffrn_radiation_source 'fine--focus sealed tube'
_diffrn_radiation_type MoK\a
_diffrn_radiation_wavelength 0.71073
_diffrn_reflns_av_R_equivalents 0.0269
_diffrn_reflns_av_sigmaI/netI 0.0431
_diffrn_reflns_limit_h_max 8
_diffrn_reflns_limit_h_min 0
_diffrn_reflns_limit_k_max 29
_diffrn_reflns_limit_k_min 0
_diffrn_reflns_limit_l_max 15
_diffrn_reflns_limit_l_min -15
_diffrn_reflns_number 4285
_diffrn_reflns_theta_full 25.99
_diffrn_reflns_theta_max 25.99
_diffrn_reflns_theta_min 1.71
_diffrn_standards_decay_% 0
_diffrn_standards_interval_count 200
_diffrn_standards_number 3
_exptl_absorpt_coefficient_mu 0.071
_exptl_absorpt_correction_T_max 0.9859
_exptl_absorpt_correction_T_min 0.9691
_exptl_absorpt_correction_type psi-scan
_exptl_absorpt_process_details '(North <i>et al.</i>,  1968)'
_exptl_crystal_colour colourless
_exptl_crystal_density_diffrn 1.144
_exptl_crystal_density_method 'not measured'
_exptl_crystal_description block
_exptl_crystal_F_000 744
_exptl_crystal_size_max 0.40
_exptl_crystal_size_mid 0.30
_exptl_crystal_size_min 0.20
_refine_diff_density_max 0.347
_refine_diff_density_min -0.328
_refine_ls_extinction_coef 0.0384(15)
_refine_ls_extinction_expression Fc^*^=kFc[1+0.001xFc^2^\l^3^/sin(2\q)]^-1/4^
_refine_ls_extinction_method 'SHELXL97 (Sheldrick, 2008)'
_refine_ls_goodness_of_fit_ref 1.025
_refine_ls_hydrogen_treatment constr
_refine_ls_matrix_type full
_refine_ls_number_parameters 188
_refine_ls_number_reflns 3935
_refine_ls_number_restraints 0
_refine_ls_restrained_S_all 1.025
_refine_ls_R_factor_all 0.1298
_refine_ls_R_factor_gt 0.0721
_refine_ls_shift/su_max 0.000
_refine_ls_shift/su_mean 0.000
_refine_ls_structure_factor_coef Fsqd
_refine_ls_weighting_details 'calc w=1/[\s^2^(Fo^2^)+(0.0054P)^2^+4.1075P] where P=(Fo^2^+2Fc^2^)/3'
_refine_ls_weighting_scheme calc
_refine_ls_wR_factor_gt 0.1167
_refine_ls_wR_factor_ref 0.1618
_reflns_number_gt 2336
_reflns_number_total 3935
_reflns_threshold_expression I>2\s(I)
_cod_data_source_file rk2077.cif
_cod_data_source_block I
_cod_original_sg_symbol_H-M 'P 21/c'
_cod_database_code 2217818
_cod_database_fobs_code 2217818

loop_
_symmetry_equiv_pos_as_xyz
'x, y, z'
'-x, y+1/2, -z+1/2'
'-x, -y, -z'
'x, -y-1/2, z-1/2'

loop_
_atom_site_type_symbol
_atom_site_label
_atom_site_fract_x
_atom_site_fract_y
_atom_site_fract_z
_atom_site_U_iso_or_equiv
_atom_site_adp_type
_atom_site_calc_flag
_atom_site_refinement_flags
_atom_site_occupancy
C C1 1.0565(4) 0.27733(12) 0.5023(3) 0.0843(15) Uani d G 1
H H1 1.1645 0.2523 0.5133 0.101 Uiso calc R 1
C C2 1.0574(4) 0.31573(15) 0.4212(3) 0.0931(17) Uani d G 1
H H2 1.1661 0.3164 0.3780 0.112 Uiso calc R 1
C C3 0.8960(4) 0.35314(12) 0.4048(2) 0.0765(13) Uani d G 1
H H3 0.8966 0.3788 0.3505 0.092 Uiso calc R 1
C C4 0.7335(4) 0.35215(11) 0.4694(2) 0.0582(11) Uani d G 1
C C5 0.7326(4) 0.31375(13) 0.55046(19) 0.0719(13) Uani d G 1
H H5 0.6239 0.3131 0.5937 0.086 Uiso calc R 1
C C6 0.8941(5) 0.27634(11) 0.5669(2) 0.0777(14) Uani d G 1
H H6 0.8934 0.2506 0.6212 0.093 Uiso calc R 1
C C7 0.5631(7) 0.3943(2) 0.4568(3) 0.0746(14) Uani d . 1
H H7A 0.4514 0.3831 0.4984 0.090 Uiso calc R 1
H H7B 0.6112 0.4309 0.4806 0.090 Uiso calc R 1
C C8 0.3396(3) 0.43592(8) 0.32489(12) 0.0461(9) Uani d G 1
C C9 0.2627(2) 0.43853(6) 0.22256(11) 0.0447(8) Uani d G 1
C C10 0.1057(2) 0.47575(8) 0.19454(11) 0.0475(9) Uani d G 1
H H10 0.0543 0.4775 0.1261 0.057 Uiso calc R 1
C C11 0.0255(3) 0.51035(8) 0.26886(14) 0.0486(9) Uani d G 1
C C12 0.1024(3) 0.50774(8) 0.37119(13) 0.0530(10) Uani d G 1
H H12 0.0487 0.5309 0.4209 0.064 Uiso calc R 1
C C13 0.2594(3) 0.47053(9) 0.39920(10) 0.0547(10) Uani d G 1
H H13 0.3108 0.4688 0.4677 0.066 Uiso calc R 1
C C14 0.3591(3) 0.40301(9) 0.13571(14) 0.0655(10) Uani d G 1
C C15 0.2469(4) 0.41208(13) 0.02966(13) 0.0934(18) Uani d G 1
H H15A 0.2507 0.4512 0.0118 0.140 Uiso calc R 1
H H15B 0.1074 0.4002 0.0326 0.140 Uiso calc R 1
H H15C 0.3123 0.3905 -0.0218 0.140 Uiso calc R 1
C C16 0.3501(8) 0.34034(19) 0.1595(4) 0.0885(16) Uani d . 1
H H16A 0.4201 0.3331 0.2254 0.133 Uiso calc R 1
H H16B 0.4145 0.3197 0.1065 0.133 Uiso calc R 1
H H16C 0.2101 0.3288 0.1616 0.133 Uiso calc R 1
C C17 0.5827(6) 0.4212(2) 0.1272(4) 0.0834(15) Uani d . 1
H H17A 0.6565 0.4156 0.1927 0.125 Uiso calc R 1
H H17B 0.5875 0.4602 0.1085 0.125 Uiso calc R 1
H H17C 0.6439 0.3990 0.0751 0.125 Uiso calc R 1
C C18 -0.2037(6) 0.58533(19) 0.3026(3) 0.0689(13) Uani d . 1
H H18A -0.0948 0.6094 0.3307 0.083 Uiso calc R 1
H H18B -0.2610 0.5653 0.3596 0.083 Uiso calc R 1
C C19 -0.3651(2) 0.61998(7) 0.24720(11) 0.0528(10) Uani d G 1
C C20 -0.3295(3) 0.67607(6) 0.2238(2) 0.0705(12) Uani d G 1
H H20 -0.2036 0.6923 0.2422 0.085 Uiso calc R 1
C C21 -0.4821(3) 0.70793(7) 0.1730(2) 0.0846(15) Uani d G 1
H H21 -0.4583 0.7455 0.1574 0.102 Uiso calc R 1
C C22 -0.6703(3) 0.68368(9) 0.14560(14) 0.0824(15) Uani d G 1
H H22 -0.7724 0.7050 0.1116 0.099 Uiso calc R 1
C C23 -0.7060(2) 0.62759(9) 0.1690(2) 0.0797(14) Uani d G 1
H H23 -0.8319 0.6114 0.1506 0.096 Uiso calc R 1
C C24 -0.5534(2) 0.59573(8) 0.21979(18) 0.0636(11) Uani d G 1
H H24 -0.5772 0.5582 0.2354 0.076 Uiso calc R 1
O O1 0.4937(3) 0.39766(9) 0.35168(17) 0.0581(7) Uani d G 1
O O2 -0.1255(2) 0.54656(6) 0.23203(9) 0.0577(7) Uani d G 1

loop_
_atom_site_aniso_label
_atom_site_aniso_U_11
_atom_site_aniso_U_22
_atom_site_aniso_U_33
_atom_site_aniso_U_12
_atom_site_aniso_U_13
_atom_site_aniso_U_23
C1 0.061(3) 0.083(4) 0.107(4) 0.019(3) -0.014(3) 0.000(3)
C2 0.056(3) 0.102(4) 0.123(5) 0.014(3) 0.013(3) 0.024(4)
C3 0.061(3) 0.078(3) 0.089(3) 0.009(2) 0.002(2) 0.021(3)
C4 0.058(2) 0.070(2) 0.055(2) 0.013(2) -0.0180(19) -0.015(2)
C5 0.076(3) 0.084(3) 0.056(3) 0.013(3) -0.001(2) -0.003(2)
C6 0.096(4) 0.070(3) 0.065(3) 0.014(3) -0.014(3) 0.008(2)
C7 0.081(3) 0.082(3) 0.058(3) 0.032(3) -0.023(2) -0.013(2)
C8 0.0405(19) 0.051(2) 0.046(2) -0.0003(17) -0.0038(15) -0.0029(17)
C9 0.0414(19) 0.049(2) 0.0437(19) -0.0036(17) 0.0049(15) -0.0008(16)
C10 0.0413(19) 0.061(2) 0.0397(19) -0.0004(18) -0.0004(15) -0.0006(17)
C11 0.0343(18) 0.058(2) 0.053(2) -0.0001(17) 0.0006(16) 0.0002(18)
C12 0.057(2) 0.057(2) 0.044(2) 0.0122(19) 0.0000(17) -0.0064(18)
C13 0.055(2) 0.066(3) 0.041(2) 0.015(2) -0.0061(17) -0.0015(18)
C14 0.065(2) 0.075(3) 0.057(2) 0.002(2) 0.0035(17) -0.0086(19)
C15 0.100(4) 0.131(5) 0.049(3) 0.039(3) -0.004(2) -0.020(3)
C16 0.114(4) 0.071(3) 0.081(3) 0.001(3) 0.009(3) -0.021(3)
C17 0.065(3) 0.112(4) 0.076(3) 0.001(3) 0.028(2) -0.009(3)
C18 0.066(3) 0.090(3) 0.051(2) 0.032(2) -0.001(2) -0.004(2)
C19 0.051(2) 0.063(3) 0.045(2) 0.0094(19) 0.0053(17) -0.0049(18)
C20 0.069(3) 0.066(3) 0.076(3) -0.012(2) 0.000(2) -0.012(2)
C21 0.109(4) 0.054(3) 0.091(4) 0.011(3) 0.005(3) 0.008(3)
C22 0.077(3) 0.096(4) 0.073(3) 0.032(3) 0.000(3) 0.010(3)
C23 0.050(3) 0.107(4) 0.082(3) 0.002(3) 0.003(2) 0.004(3)
C24 0.054(2) 0.066(3) 0.072(3) 0.002(2) 0.008(2) 0.007(2)
O1 0.0566(16) 0.0708(18) 0.0461(14) 0.0190(14) -0.0045(12) -0.0035(13)
O2 0.0476(15) 0.0733(18) 0.0516(15) 0.0168(13) -0.0015(12) -0.0063(13)

loop_
_atom_type_symbol
_atom_type_description
_atom_type_scat_dispersion_real
_atom_type_scat_dispersion_imag
_atom_type_scat_source
C C 0.0033 0.0016 'International Tables Vol C Tables 4.2.6.8 and 6.1.1.4'
H H 0.0000 0.0000 'International Tables Vol C Tables 4.2.6.8 and 6.1.1.4'
O O 0.0106 0.0060 'International Tables Vol C Tables 4.2.6.8 and 6.1.1.4'

loop_
_geom_angle_atom_site_label_1
_geom_angle_atom_site_label_2
_geom_angle_atom_site_label_3
_geom_angle
C2 C1 C6 120.0
C2 C1 H1 120.0
C6 C1 H1 120.0
C1 C2 C3 120.0
C1 C2 H2 120.0
C3 C2 H2 120.0
C4 C3 C2 120.0
C4 C3 H3 120.0
C2 C3 H3 120.0
C5 C4 C3 120.0
C5 C4 C7 119.0(3)
C3 C4 C7 120.9(3)
C4 C5 C6 120.0
C4 C5 H5 120.0
C6 C5 H5 120.0
C5 C6 C1 120.0
C5 C6 H6 120.0
C1 C6 H6 120.0
O1 C7 C4 109.9(3)
O1 C7 H7A 109.7
C4 C7 H7A 109.7
O1 C7 H7B 109.7
C4 C7 H7B 109.7
H7A C7 H7B 108.2
O1 C8 C9 119.10
O1 C8 C13 120.88
C9 C8 C13 120.0
C10 C9 C8 120.0
C10 C9 C14 118.6
C8 C9 C14 121.2
C11 C10 C9 120.0
C11 C10 H10 120.0
C9 C10 H10 120.0
O2 C11 C10 115.07
O2 C11 C12 124.91
C10 C11 C12 120.0
C13 C12 C11 120.0
C13 C12 H12 120.0
C11 C12 H12 120.0
C12 C13 C8 120.0
C12 C13 H13 120.0
C8 C13 H13 120.0
C16 C14 C15 107.2(2)
C16 C14 C17 109.7(3)
C15 C14 C17 108.0(2)
C16 C14 C9 111.2(2)
C15 C14 C9 111.8
C17 C14 C9 108.9(2)
C14 C15 H15A 109.5
C14 C15 H15B 109.5
H15A C15 H15B 109.5
C14 C15 H15C 109.5
H15A C15 H15C 109.5
H15B C15 H15C 109.5
C14 C16 H16A 109.5
C14 C16 H16B 109.5
H16A C16 H16B 109.5
C14 C16 H16C 109.5
H16A C16 H16C 109.5
H16B C16 H16C 109.5
C14 C17 H17A 109.5
C14 C17 H17B 109.5
H17A C17 H17B 109.5
C14 C17 H17C 109.5
H17A C17 H17C 109.5
H17B C17 H17C 109.5
O2 C18 C19 108.9(3)
O2 C18 H18A 109.9
C19 C18 H18A 109.9
O2 C18 H18B 109.9
C19 C18 H18B 109.9
H18A C18 H18B 108.3
C20 C19 C24 120.0
C20 C19 C18 120.7(2)
C24 C19 C18 119.3(2)
C21 C20 C19 120.0
C21 C20 H20 120.0
C19 C20 H20 120.0
C20 C21 C22 120.0
C20 C21 H21 120.0
C22 C21 H21 120.0
C21 C22 C23 120.0
C21 C22 H22 120.0
C23 C22 H22 120.0
C24 C23 C22 120.0
C24 C23 H23 120.0
C22 C23 H23 120.0
C23 C24 C19 120.0
C23 C24 H24 120.0
C19 C24 H24 120.0
C8 O1 C7 117.9(2)
C11 O2 C18 117.68(19)

loop_
_geom_bond_atom_site_label_1
_geom_bond_atom_site_label_2
_geom_bond_distance
C1 C2 1.3900
C1 C6 1.3900
C1 H1 0.9300
C2 C3 1.3900
C2 H2 0.9300
C3 C4 1.3900
C3 H3 0.9300
C4 C5 1.3900
C4 C7 1.503(4)
C5 C6 1.3900
C5 H5 0.9300
C6 H6 0.9300
C7 O1 1.411(4)
C7 H7A 0.9700
C7 H7B 0.9700
C8 O1 1.3888
C8 C9 1.3900
C8 C13 1.3900
C9 C10 1.3900
C9 C14 1.5657
C10 C11 1.3900
C10 H10 0.9300
C11 O2 1.3766
C11 C12 1.3900
C12 C13 1.3900
C12 H12 0.9300
C13 H13 0.9300
C14 C16 1.523(5)
C14 C15 1.5341
C14 C17 1.539(5)
C15 H15A 0.9600
C15 H15B 0.9600
C15 H15C 0.9600
C16 H16A 0.9600
C16 H16B 0.9600
C16 H16C 0.9600
C17 H17A 0.9600
C17 H17B 0.9600
C17 H17C 0.9600
C18 O2 1.413(4)
C18 C19 1.492(4)
C18 H18A 0.9700
C18 H18B 0.9700
C19 C20 1.3900
C19 C24 1.3900
C20 C21 1.3900
C20 H20 0.9300
C21 C22 1.3900
C21 H21 0.9300
C22 C23 1.3900
C22 H22 0.9300
C23 C24 1.3900
C23 H23 0.9300
C24 H24 0.9300

loop_
_geom_hbond_atom_site_label_D
_geom_hbond_atom_site_label_H
_geom_hbond_atom_site_label_A
_geom_hbond_site_symmetry_A
_geom_hbond_distance_DH
_geom_hbond_distance_HA
_geom_hbond_distance_DA
_geom_hbond_angle_DHA
_geom_hbond_publ_flag
C5 H5 Cg3 3_566 0.93 2.96 3.725 141 yes
C15 H15C Cg3 3_565 0.96 2.87 3.818 168 yes
C24 H24 Cg2 1_455 0.93 2.71 3.560 153 yes

loop_
_geom_torsion_atom_site_label_1
_geom_torsion_atom_site_label_2
_geom_torsion_atom_site_label_3
_geom_torsion_atom_site_label_4
_geom_torsion
C6 C1 C2 C3 0.0
C1 C2 C3 C4 0.0
C2 C3 C4 C5 0.0
C2 C3 C4 C7 176.5(3)
C3 C4 C5 C6 0.0
C7 C4 C5 C6 -176.6(3)
C4 C5 C6 C1 0.0
C2 C1 C6 C5 0.0
C5 C4 C7 O1 -135.2(3)
C3 C4 C7 O1 48.2(4)
O1 C8 C9 C10 178.7
C13 C8 C9 C10 0.0
O1 C8 C9 C14 -5.3
C13 C8 C9 C14 176.0
C8 C9 C10 C11 0.0
C14 C9 C10 C11 -176.1
C9 C10 C11 O2 178.3
C9 C10 C11 C12 0.0
O2 C11 C12 C13 -178.2
C10 C11 C12 C13 0.0
C11 C12 C13 C8 0.0
O1 C8 C13 C12 -178.7
C9 C8 C13 C12 0.0
C10 C9 C14 C16 -124.7(3)
C8 C9 C14 C16 59.3(3)
C10 C9 C14 C15 -4.9
C8 C9 C14 C15 179.1
C10 C9 C14 C17 114.4(2)
C8 C9 C14 C17 -61.6(2)
O2 C18 C19 C20 -107.8(3)
O2 C18 C19 C24 72.8(3)
C24 C19 C20 C21 0.0
C18 C19 C20 C21 -179.40(18)
C19 C20 C21 C22 0.0
C20 C21 C22 C23 0.0
C21 C22 C23 C24 0.0
C22 C23 C24 C19 0.0
C20 C19 C24 C23 0.0
C18 C19 C24 C23 179.41(18)
C9 C8 O1 C7 -177.5(3)
C13 C8 O1 C7 1.2(4)
C4 C7 O1 C8 -178.2(3)
C10 C11 O2 C18 -176.0(2)
C12 C11 O2 C18 2.3(3)
C19 C18 O2 C11 -179.7(2)

loop_
_cod_related_entry_id
_cod_related_entry_database
_cod_related_entry_code
1 ChemSpider 21118788
